data_1538299
loop_
_publ_author_name
'Hubtgren, R.'
'Gingrich, N.S.'
'Warren, B.E.'

_publ_section_title
;
 The atomic distribution in red and black phosphorus and the crystal
 structure of black phosphorus
;
_journal_name_full 'Journal of Chemical Physics'
_journal_page_first 351
_journal_page_last 351
_journal_volume 3
_journal_year 1935
_chemical_formula_sum P
_space_group_IT_number 64
_symmetry_space_group_name_Hall '-C 2ac 2'
_symmetry_space_group_name_H-M 'C m c a'
_cell_angle_alpha 90
_cell_angle_beta 90
_cell_angle_gamma 90
_cell_formula_units_Z 8
_cell_length_a 3.316
_cell_length_b 10.52
_cell_length_c 4.389
_cell_volume 153.107
_citation_journal_id_ASTM JCPSA6
_cod_data_source_file Hubtgren_JCPSA6_1935_1250.cif
_cod_data_source_block P1
_cod_original_cell_volume 153.1073
_cod_original_formula_sum P1
_cod_database_code 1538299

loop_
_symmetry_equiv_pos_as_xyz
x,y,z
-x+1/2,-y,z+1/2
x,-y,-z
-x+1/2,y,-z+1/2
-x,-y,-z
x-1/2,y,-z-1/2
-x,y,z
x-1/2,-y,z-1/2
x+1/2,y+1/2,z
-x+1,-y+1/2,z+1/2
x+1/2,-y+1/2,-z
-x+1,y+1/2,-z+1/2
-x+1/2,-y+1/2,-z
x,y+1/2,-z-1/2
-x+1/2,y+1/2,z
x,-y+1/2,z-1/2

loop_
_atom_site_label
_atom_site_type_symbol
_atom_site_fract_x
_atom_site_fract_y
_atom_site_fract_z
_atom_site_occupancy
_atom_site_U_iso_or_equiv
P1 P 0 0.098 0.09 1 0.0
